data_7701528
loop_
_publ_author_name
'Gusev, Alexey'
'Nemec, Ivan'
'Herchel, Radovan'
'Riush, Irina'
'Titi\<s, J\'an'
'Bo\<ca, Roman'
'Lyssenko, Konstantin'
'Kiskin, Mikhail'
'Eremenko, Igor'
'Linert, Wolfgang'

_publ_section_title
;
 Structural and magnetic characterization of Ni(ii), Co(ii), and Fe(ii)
 binuclear complexes on a bis(pyridyl-triazolyl)alkane basis.
;
_journal_issue 28
_journal_name_full 'Dalton transactions (Cambridge, England : 2003)'
_journal_page_first 10526
_journal_page_last 10536
_journal_paper_doi 10.1039/c9dt01391a
_journal_volume 48
_journal_year 2019
_chemical_formula_sum 'C16 H22 N10 Ni O10'
_chemical_formula_weight 573.14
_space_group_crystal_system monoclinic
_space_group_IT_number 14
_space_group_name_Hall '-P 2ybc'
_space_group_name_H-M_alt 'P 1 21/c 1'
_atom_sites_solution_hydrogens mixed
_audit_creation_method SHELXL-2014/7
_audit_update_record
;
2019-05-09 deposited with the CCDC.	2019-06-06 downloaded from the CCDC.
;
_cell_angle_alpha 90
_cell_angle_beta 102.1120(10)
_cell_angle_gamma 90
_cell_formula_units_Z 4
_cell_length_a 8.1311(6)
_cell_length_b 27.5357(19)
_cell_length_c 10.5281(7)
_cell_measurement_reflns_used 3013
_cell_measurement_temperature 150(2)
_cell_measurement_theta_max 25.09
_cell_measurement_theta_min 2.47
_cell_volume 2304.7(3)
_computing_cell_refinement 'Bruker SAINT'
_computing_data_collection 'Bruker APEX2'
_computing_data_reduction 'Bruker SAINT'
_computing_molecular_graphics 'Bruker SHELXTL'
_computing_publication_material 'Bruker SHELXTL'
_computing_structure_refinement 'SHELXL-97 (Sheldrick, 1997)'
_computing_structure_solution 'SHELXS-97 (Sheldrick, 1990)'
_diffrn_ambient_temperature 150(2)
_diffrn_measured_fraction_theta_full 0.998
_diffrn_measured_fraction_theta_max 0.997
_diffrn_measurement_device_type 'Bruker APEX-II CCD'
_diffrn_measurement_method '\f and \w scans'
_diffrn_radiation_type MoK\a
_diffrn_radiation_wavelength 0.71073
_diffrn_reflns_av_R_equivalents 0.0535
_diffrn_reflns_av_unetI/netI 0.0560
_diffrn_reflns_Laue_measured_fraction_full 0.998
_diffrn_reflns_Laue_measured_fraction_max 0.997
_diffrn_reflns_limit_h_max 10
_diffrn_reflns_limit_h_min -10
_diffrn_reflns_limit_k_max 35
_diffrn_reflns_limit_k_min -35
_diffrn_reflns_limit_l_max 13
_diffrn_reflns_limit_l_min -13
_diffrn_reflns_number 18005
_diffrn_reflns_point_group_measured_fraction_full 0.998
_diffrn_reflns_point_group_measured_fraction_max 0.997
_diffrn_reflns_theta_full 25.242
_diffrn_reflns_theta_max 26.999
_diffrn_reflns_theta_min 1.479
_diffrn_source 'fine-focus sealed tube'
_exptl_absorpt_coefficient_mu 0.918
_exptl_absorpt_correction_T_max 0.9138
_exptl_absorpt_correction_T_min 0.9138
_exptl_absorpt_correction_type multi-scan
_exptl_absorpt_process_details 'SADABS v2004/1, Sheldrick, G.M., (2004)'
_exptl_crystal_colour blue
_exptl_crystal_density_diffrn 1.652
_exptl_crystal_description cubic
_exptl_crystal_F_000 1184
_exptl_crystal_size_max 0.100
_exptl_crystal_size_mid 0.100
_exptl_crystal_size_min 0.100
_refine_diff_density_max 0.776
_refine_diff_density_min -0.652
_refine_diff_density_rms 0.084
_refine_ls_extinction_method none
_refine_ls_goodness_of_fit_ref 1.036
_refine_ls_hydrogen_treatment mixed
_refine_ls_matrix_type full
_refine_ls_number_parameters 356
_refine_ls_number_reflns 5035
_refine_ls_number_restraints 26
_refine_ls_restrained_S_all 1.046
_refine_ls_R_factor_all 0.0694
_refine_ls_R_factor_gt 0.0429
_refine_ls_shift/su_max 0.000
_refine_ls_shift/su_mean 0.000
_refine_ls_structure_factor_coef Fsqd
_refine_ls_weighting_details 'w=1/[\s^2^(Fo^2^)+(0.0446P)^2^+1.4716P] where P=(Fo^2^+2Fc^2^)/3'
_refine_ls_weighting_scheme calc
_refine_ls_wR_factor_gt 0.0919
_refine_ls_wR_factor_ref 0.1071
_reflns_Friedel_coverage 0.000
_reflns_number_gt 3670
_reflns_number_total 5035
_reflns_threshold_expression 'I > 2\s(I)'
_cod_data_source_file c9dt01391a2.cif
_cod_data_source_block 1a
_cod_depositor_comments
;
The following automatic conversions were performed:

data item '_exptl_absorpt_correction_type' value 'multi scan' was
changed to 'multi-scan' in accordance with the
/home/data/users/saulius/crontab/automatic-downloads/current/RSC/lib/dictionaries/cif_core.dic
dictionary named 'cif_core.dic' version 2.4.2 last updated on
2011-04-26.

Automatic conversion script
Id: cif_fix_values 6909 2019-04-08 15:41:33Z antanas 
;
_cod_original_sg_symbol_H-M 'P 21/c'
_cod_database_code 7701528
_shelx_shelxl_version_number 2014/7
_shelx_space_group_comment
;
The symmetry employed for this shelxl refinement is uniquely defined
by the following loop, which should always be used as a source of
symmetry information in preference to the above space-group names.
They are only intended as comments.
;
_shelx_estimated_absorpt_t_min 0.914
_shelx_estimated_absorpt_t_max 0.914

loop_
_space_group_symop_operation_xyz
'x, y, z'
'-x, y+1/2, -z+1/2'
'-x, -y, -z'
'x, -y-1/2, z-1/2'

loop_
_atom_site_label
_atom_site_type_symbol
_atom_site_fract_x
_atom_site_fract_y
_atom_site_fract_z
_atom_site_U_iso_or_equiv
_atom_site_adp_type
_atom_site_occupancy
_atom_site_site_symmetry_order
_atom_site_calc_flag
_atom_site_refinement_flags_posn
_atom_site_refinement_flags_adp
_atom_site_refinement_flags_occupancy
_atom_site_disorder_assembly
_atom_site_disorder_group
Ni1 Ni 0.41184(4) 0.63439(2) 0.04873(3) 0.01565(11) Uani 1 1 d . . . . .
N1 N 0.5983(3) 0.68053(8) -0.0098(2) 0.0188(5) Uani 1 1 d . . . . .
N2 N 0.6215(3) 0.61748(8) 0.1860(2) 0.0196(5) Uani 1 1 d . . . . .
N3 N 0.8311(3) 0.60093(9) 0.3420(3) 0.0254(6) Uani 1 1 d . . . . .
H3 H 0.8910 0.5869 0.4117 0.031 Uiso 1 1 calc R U . . .
N4 N 0.8882(3) 0.63765(9) 0.2768(3) 0.0260(6) Uani 1 1 d . . . . .
N5 N 0.2635(3) 0.59114(8) 0.1345(2) 0.0185(5) Uani 1 1 d . . . . .
N6 N 0.0181(3) 0.55142(9) 0.1099(3) 0.0238(6) Uani 1 1 d . . . . .
N7 N 0.1237(3) 0.53916(9) 0.2234(3) 0.0245(6) Uani 1 1 d . . . . .
H7 H 0.0992 0.5182 0.2797 0.029 Uiso 1 1 calc R U . . .
N8 N 0.1762(3) 0.63958(8) -0.0902(2) 0.0187(5) Uani 1 1 d . . . . .
O1 O 0.3472(3) 0.69315(8) 0.1498(2) 0.0318(6) Uani 1 1 d D . . . .
O2 O 0.4578(2) 0.57728(7) -0.0684(2) 0.0199(4) Uani 1 1 d D . . . .
C1 C 0.5837(4) 0.70943(11) -0.1137(3) 0.0251(7) Uani 1 1 d . . . . .
H1 H 0.4798 0.7097 -0.1750 0.030 Uiso 1 1 calc R U . . .
C2 C 0.7115(4) 0.73876(11) -0.1361(3) 0.0306(8) Uani 1 1 d . . . . .
H2 H 0.6951 0.7591 -0.2106 0.037 Uiso 1 1 calc R U . . .
C3 C 0.8637(4) 0.73829(11) -0.0487(3) 0.0311(8) Uani 1 1 d . . . . .
H3A H 0.9539 0.7581 -0.0625 0.037 Uiso 1 1 calc R U . . .
C4 C 0.8832(4) 0.70857(11) 0.0593(3) 0.0264(7) Uani 1 1 d . . . . .
H4 H 0.9868 0.7075 0.1209 0.032 Uiso 1 1 calc R U . . .
C5 C 0.7480(4) 0.68034(10) 0.0754(3) 0.0188(6) Uani 1 1 d . . . . .
C6 C 0.7565(4) 0.64625(10) 0.1830(3) 0.0198(6) Uani 1 1 d . . . . .
C7 C 0.6722(4) 0.58858(10) 0.2874(3) 0.0213(6) Uani 1 1 d . . . . .
C8 C 0.5803(4) 0.54679(11) 0.3299(3) 0.0262(7) Uani 1 1 d . . . . .
H8A H 0.6503 0.5331 0.4103 0.031 Uiso 1 1 calc R U . . .
H8B H 0.5671 0.5213 0.2622 0.031 Uiso 1 1 calc R U . . .
C9 C 0.4062(4) 0.55879(11) 0.3559(3) 0.0256(7) Uani 1 1 d . . . . .
H9A H 0.3750 0.5332 0.4125 0.031 Uiso 1 1 calc R U . . .
H9B H 0.4139 0.5898 0.4043 0.031 Uiso 1 1 calc R U . . .
C10 C 0.2694(4) 0.56305(10) 0.2383(3) 0.0215(7) Uani 1 1 d . . . . .
C11 C 0.1086(4) 0.58315(10) 0.0602(3) 0.0186(6) Uani 1 1 d . . . . .
C12 C 0.0573(3) 0.60902(10) -0.0634(3) 0.0193(6) Uani 1 1 d . . . . .
C13 C -0.0981(4) 0.60299(11) -0.1450(3) 0.0256(7) Uani 1 1 d . . . . .
H13 H -0.1782 0.5813 -0.1225 0.031 Uiso 1 1 calc R U . . .
C14 C -0.1357(4) 0.62895(11) -0.2599(3) 0.0274(7) Uani 1 1 d . . . . .
H14 H -0.2417 0.6254 -0.3178 0.033 Uiso 1 1 calc R U . . .
C15 C -0.0158(4) 0.66005(11) -0.2884(3) 0.0275(7) Uani 1 1 d . . . . .
H15 H -0.0377 0.6782 -0.3669 0.033 Uiso 1 1 calc R U . . .
C16 C 0.1371(4) 0.66455(10) -0.2016(3) 0.0234(7) Uani 1 1 d . . . . .
H16 H 0.2181 0.6864 -0.2221 0.028 Uiso 1 1 calc R U . . .
N1S N 0.0559(3) 0.54400(9) 0.6132(2) 0.0212(5) Uani 1 1 d . . . . .
O1S O 0.1119(3) 0.57274(7) 0.5393(2) 0.0267(5) Uani 1 1 d . . . . .
O2S O -0.0963(2) 0.53168(8) 0.5834(2) 0.0259(5) Uani 1 1 d . . . . .
O3S O 0.1476(3) 0.52854(8) 0.7139(2) 0.0311(5) Uani 1 1 d . . . . .
N2S N 0.3516(4) 0.70324(10) 0.4768(3) 0.0399(8) Uani 1 1 d D . . . .
O4S O 0.4142(7) 0.67383(18) 0.4059(5) 0.0467(6) Uani 0.685(7) 1 d D . P A 1
O5S O 0.2633(6) 0.73706(16) 0.4261(5) 0.0467(6) Uani 0.685(7) 1 d D . P A 1
O6S O 0.4000(7) 0.70028(16) 0.5979(4) 0.0467(6) Uani 0.685(7) 1 d D . P A 1
O4SA O 0.4408(16) 0.6718(4) 0.4491(10) 0.0467(6) Uani 0.315(7) 1 d D . P A 2
O6SA O 0.3241(16) 0.7124(4) 0.5866(9) 0.0467(6) Uani 0.315(7) 1 d D . P A 2
O5SA O 0.2531(14) 0.7263(4) 0.3798(10) 0.0467(6) Uani 0.315(7) 1 d D . P A 2
O1W O -0.3022(3) 0.51258(8) 0.0102(2) 0.0272(5) Uani 1 1 d D . . . .
O2W O 0.4407(3) 0.60082(9) 0.6797(2) 0.0340(6) Uani 1 1 d D . . . .
H1WA H -0.210(4) 0.5207(12) 0.043(4) 0.051 Uiso 1 1 d D U . . .
H1WB H -0.327(4) 0.4862(8) 0.044(3) 0.051 Uiso 1 1 d D U . . .
H2WA H 0.442(4) 0.6307(5) 0.656(4) 0.051 Uiso 1 1 d D U . . .
H2WB H 0.344(2) 0.5908(11) 0.642(3) 0.051 Uiso 1 1 d D U . . .
H2A H 0.548(3) 0.5618(12) -0.042(3) 0.051 Uiso 1 1 d D U . . .
H1B H 0.334(5) 0.7222(6) 0.123(3) 0.051 Uiso 1 1 d D U . . .
H2B H 0.456(4) 0.5873(13) -0.1449(17) 0.051 Uiso 1 1 d D U . . .
H1A H 0.357(5) 0.6935(12) 0.2308(11) 0.051 Uiso 1 1 d D U . . .

loop_
_atom_site_aniso_label
_atom_site_aniso_U_11
_atom_site_aniso_U_22
_atom_site_aniso_U_33
_atom_site_aniso_U_23
_atom_site_aniso_U_13
_atom_site_aniso_U_12
Ni1 0.01661(19) 0.01631(18) 0.0141(2) 0.00128(15) 0.00340(14) -0.00116(15)
N1 0.0205(13) 0.0184(12) 0.0181(13) 0.0006(10) 0.0053(11) -0.0003(10)
N2 0.0208(13) 0.0209(12) 0.0160(13) 0.0006(10) 0.0016(10) -0.0008(10)
N3 0.0217(13) 0.0309(14) 0.0210(14) 0.0049(11) -0.0015(11) 0.0027(11)
N4 0.0214(13) 0.0267(14) 0.0274(15) 0.0010(12) -0.0006(12) -0.0009(11)
N5 0.0211(13) 0.0189(12) 0.0155(13) 0.0004(10) 0.0040(10) -0.0005(10)
N6 0.0209(13) 0.0245(13) 0.0271(15) 0.0021(11) 0.0075(12) -0.0011(11)
N7 0.0269(14) 0.0237(13) 0.0247(15) 0.0062(11) 0.0093(12) -0.0022(11)
N8 0.0195(12) 0.0193(12) 0.0179(13) 0.0004(10) 0.0054(10) 0.0025(10)
O1 0.0572(15) 0.0217(11) 0.0186(13) -0.0008(9) 0.0126(12) 0.0043(11)
O2 0.0213(11) 0.0206(10) 0.0177(12) 0.0009(9) 0.0034(9) 0.0025(8)
C1 0.0284(16) 0.0246(16) 0.0234(17) 0.0029(13) 0.0076(14) 0.0003(13)
C2 0.041(2) 0.0258(17) 0.0286(19) 0.0059(14) 0.0156(16) -0.0031(14)
C3 0.0353(19) 0.0238(16) 0.040(2) -0.0037(15) 0.0215(17) -0.0101(14)
C4 0.0220(16) 0.0271(16) 0.0310(19) -0.0055(14) 0.0074(14) -0.0052(13)
C5 0.0192(14) 0.0167(14) 0.0217(16) -0.0045(12) 0.0074(13) -0.0002(11)
C6 0.0179(15) 0.0187(14) 0.0227(17) -0.0046(12) 0.0037(13) -0.0021(11)
C7 0.0198(15) 0.0236(15) 0.0198(16) 0.0002(13) 0.0027(13) 0.0020(12)
C8 0.0284(17) 0.0268(16) 0.0208(17) 0.0098(13) -0.0006(14) 0.0028(13)
C9 0.0313(17) 0.0279(17) 0.0180(17) 0.0041(13) 0.0059(14) -0.0058(14)
C10 0.0249(16) 0.0201(14) 0.0224(17) 0.0000(12) 0.0115(13) 0.0001(12)
C11 0.0193(14) 0.0179(14) 0.0200(16) -0.0029(12) 0.0074(12) -0.0013(11)
C12 0.0183(15) 0.0191(14) 0.0214(17) -0.0028(12) 0.0059(13) 0.0027(11)
C13 0.0188(15) 0.0294(17) 0.0291(19) -0.0042(14) 0.0061(14) -0.0010(13)
C14 0.0208(16) 0.0319(17) 0.0276(18) -0.0056(14) 0.0008(14) 0.0043(13)
C15 0.0295(17) 0.0302(17) 0.0223(18) 0.0054(14) 0.0039(14) 0.0099(14)
C16 0.0256(16) 0.0213(15) 0.0240(18) 0.0014(13) 0.0070(14) 0.0041(12)
N1S 0.0256(14) 0.0198(12) 0.0186(14) -0.0006(11) 0.0054(12) -0.0013(10)
O1S 0.0291(12) 0.0264(11) 0.0248(12) 0.0064(9) 0.0060(10) -0.0071(9)
O2S 0.0198(11) 0.0312(12) 0.0249(13) 0.0017(9) 0.0007(9) -0.0069(9)
O3S 0.0287(12) 0.0380(13) 0.0233(13) 0.0107(10) -0.0020(10) 0.0035(10)
N2S 0.070(2) 0.0247(15) 0.0293(18) -0.0047(13) 0.0202(16) -0.0102(15)
O4S 0.0730(16) 0.0384(11) 0.0301(15) -0.0017(11) 0.0142(15) 0.0090(10)
O5S 0.0730(16) 0.0384(11) 0.0301(15) -0.0017(11) 0.0142(15) 0.0090(10)
O6S 0.0730(16) 0.0384(11) 0.0301(15) -0.0017(11) 0.0142(15) 0.0090(10)
O4SA 0.0730(16) 0.0384(11) 0.0301(15) -0.0017(11) 0.0142(15) 0.0090(10)
O6SA 0.0730(16) 0.0384(11) 0.0301(15) -0.0017(11) 0.0142(15) 0.0090(10)
O5SA 0.0730(16) 0.0384(11) 0.0301(15) -0.0017(11) 0.0142(15) 0.0090(10)
O1W 0.0189(11) 0.0227(11) 0.0379(15) 0.0059(10) 0.0009(10) -0.0024(9)
O2W 0.0273(12) 0.0509(15) 0.0226(13) 0.0013(11) 0.0023(10) -0.0094(11)

loop_
_atom_type_symbol
_atom_type_description
_atom_type_scat_dispersion_real
_atom_type_scat_dispersion_imag
_atom_type_scat_source
C C 0.0033 0.0016 'International Tables Vol C Tables 4.2.6.8 and 6.1.1.4'
H H 0.0000 0.0000 'International Tables Vol C Tables 4.2.6.8 and 6.1.1.4'
N N 0.0061 0.0033 'International Tables Vol C Tables 4.2.6.8 and 6.1.1.4'
Ni Ni 0.3393 1.1124 'International Tables Vol C Tables 4.2.6.8 and 6.1.1.4'
O O 0.0106 0.0060 'International Tables Vol C Tables 4.2.6.8 and 6.1.1.4'

loop_
_geom_angle_atom_site_label_1
_geom_angle_atom_site_label_2
_geom_angle_atom_site_label_3
_geom_angle
N5 Ni1 N2 92.13(9)
N5 Ni1 O1 89.50(9)
N2 Ni1 O1 94.54(10)
N5 Ni1 O2 91.02(8)
N2 Ni1 O2 91.14(9)
O1 Ni1 O2 174.28(9)
N5 Ni1 N8 79.35(9)
N2 Ni1 N8 169.99(9)
O1 Ni1 N8 90.65(10)
O2 Ni1 N8 83.84(8)
N5 Ni1 N1 170.12(10)
N2 Ni1 N1 78.75(9)
O1 Ni1 N1 87.48(9)
O2 Ni1 N1 92.93(8)
N8 Ni1 N1 110.08(9)
C1 N1 C5 117.3(2)
C1 N1 Ni1 129.4(2)
C5 N1 Ni1 113.29(18)
C7 N2 C6 104.6(2)
C7 N2 Ni1 141.1(2)
C6 N2 Ni1 114.14(19)
C7 N3 N4 111.8(2)
C6 N4 N3 101.7(2)
C10 N5 C11 104.4(2)
C10 N5 Ni1 141.4(2)
C11 N5 Ni1 113.87(18)
C11 N6 N7 102.2(2)
C10 N7 N6 111.3(2)
C16 N8 C12 116.9(3)
C16 N8 Ni1 129.9(2)
C12 N8 Ni1 112.87(19)
N1 C1 C2 123.3(3)
C1 C2 C3 119.0(3)
C2 C3 C4 119.1(3)
C3 C4 C5 118.4(3)
N1 C5 C4 122.9(3)
N1 C5 C6 114.0(2)
C4 C5 C6 123.1(3)
N4 C6 N2 114.3(3)
N4 C6 C5 126.6(3)
N2 C6 C5 119.0(3)
N2 C7 N3 107.5(3)
N2 C7 C8 127.9(3)
N3 C7 C8 124.4(3)
C7 C8 C9 115.3(3)
C10 C9 C8 115.3(2)
N5 C10 N7 108.1(3)
N5 C10 C9 128.4(3)
N7 C10 C9 123.4(3)
N6 C11 N5 114.1(3)
N6 C11 C12 126.5(3)
N5 C11 C12 119.4(2)
N8 C12 C13 123.0(3)
N8 C12 C11 113.8(2)
C13 C12 C11 123.2(3)
C12 C13 C14 119.2(3)
C15 C14 C13 118.4(3)
C14 C15 C16 119.3(3)
N8 C16 C15 123.2(3)
O3S N1S O2S 120.4(2)
O3S N1S O1S 121.0(2)
O2S N1S O1S 118.6(2)
O4SA N2S O6SA 127.1(6)
O5S N2S O6S 121.3(3)
O5S N2S O4S 119.7(3)
O6S N2S O4S 118.3(4)
O4SA N2S O5SA 117.2(6)
O6SA N2S O5SA 114.9(6)

loop_
_geom_bond_atom_site_label_1
_geom_bond_atom_site_label_2
_geom_bond_distance
Ni1 N5 2.036(2)
Ni1 N2 2.044(2)
Ni1 O1 2.064(2)
Ni1 O2 2.080(2)
Ni1 N8 2.157(2)
Ni1 N1 2.164(2)
N1 C1 1.337(4)
N1 C5 1.352(4)
N2 C7 1.326(4)
N2 C6 1.359(4)
N3 C7 1.343(4)
N3 N4 1.358(3)
N4 C6 1.316(4)
N5 C10 1.331(4)
N5 C11 1.354(4)
N6 C11 1.319(4)
N6 N7 1.360(4)
N7 C10 1.335(4)
N8 C16 1.339(4)
N8 C12 1.356(4)
C1 C2 1.375(4)
C2 C3 1.378(5)
C3 C4 1.382(4)
C4 C5 1.386(4)
C5 C6 1.462(4)
C7 C8 1.491(4)
C8 C9 1.533(4)
C9 C10 1.485(4)
C11 C12 1.466(4)
C12 C13 1.381(4)
C13 C14 1.383(4)
C14 C15 1.378(4)
C15 C16 1.385(4)
N1S O3S 1.236(3)
N1S O2S 1.258(3)
N1S O1S 1.260(3)
N2S O4SA 1.204(10)
N2S O5S 1.228(5)
N2S O6SA 1.249(8)
N2S O6S 1.256(5)
N2S O4S 1.277(5)
N2S O5SA 1.320(9)
